data_7130403
loop_
_publ_author_name
'Freund, Ralph'
'Kalytta-Mewes, Andreas'
'Kraft, Maryana'
'Volkmer, Dirk'

_publ_section_title
;
 Anionic or neutral? The charge of Ni8 cubes in metal-organic framework
 compounds.
;
_journal_name_full 'Chemical Communications'
_journal_paper_doi 10.1039/D2CC03016K
_journal_year 2022
_chemical_formula_sum 'C72 H54 Cs1.76 N24 Ni8 O6'
_chemical_formula_weight 2054.50
_space_group_crystal_system cubic
_space_group_IT_number 225
_space_group_name_Hall '-F 4 2 3'
_space_group_name_H-M_alt 'F m -3 m'
_atom_sites_solution_hydrogens difmap
_audit_creation_method SHELXL-2018/3
_audit_update_record
;
2022-05-20 deposited with the CCDC.	2022-07-26 downloaded from the CCDC.
;
_cell_angle_alpha 90
_cell_angle_beta 90
_cell_angle_gamma 90
_cell_formula_units_Z 4
_cell_length_a 25.3948(5)
_cell_length_b 25.3948(5)
_cell_length_c 25.3948(5)
_cell_measurement_reflns_used 4132
_cell_measurement_temperature 150(2)
_cell_measurement_theta_max 28.4105
_cell_measurement_theta_min 2.66
_cell_volume 16377.0(6)
_computing_cell_refinement 'SAINT V8.40A'
_computing_data_collection 'Bruker APEX3'
_computing_data_reduction 'SAINT V8.40A'
_computing_structure_refinement 'SHELXL-2018/3 (Sheldrick, 2018)'
_computing_structure_solution 'SHELXT 2014/5 (Sheldrick, 2014)'
_diffrn_ambient_temperature 150(2)
_diffrn_measured_fraction_theta_full 0.998
_diffrn_measured_fraction_theta_max 0.997
_diffrn_measurement_device_type 'Bruker D8 Venture'
_diffrn_radiation_type MoK\a
_diffrn_radiation_wavelength 0.71073
_diffrn_reflns_av_R_equivalents 0.0673
_diffrn_reflns_av_unetI/netI 0.0260
_diffrn_reflns_Laue_measured_fraction_full 0.998
_diffrn_reflns_Laue_measured_fraction_max 0.997
_diffrn_reflns_limit_h_max 26
_diffrn_reflns_limit_h_min -32
_diffrn_reflns_limit_k_max 32
_diffrn_reflns_limit_k_min -25
_diffrn_reflns_limit_l_max 24
_diffrn_reflns_limit_l_min -32
_diffrn_reflns_number 16345
_diffrn_reflns_point_group_measured_fraction_full 0.998
_diffrn_reflns_point_group_measured_fraction_max 0.997
_diffrn_reflns_theta_full 25.242
_diffrn_reflns_theta_max 27.489
_diffrn_reflns_theta_min 2.268
_diffrn_source 'fine-focus sealed tube'
_exptl_absorpt_coefficient_mu 1.315
_exptl_absorpt_correction_T_max 0.7473
_exptl_absorpt_correction_T_min 0.6264
_exptl_absorpt_correction_type multi-scan
_exptl_absorpt_process_details SADABS-2016/2
_exptl_crystal_colour green
_exptl_crystal_density_diffrn 0.833
_exptl_crystal_description octahedral
_exptl_crystal_F_000 4090
_exptl_crystal_size_max 0.1
_exptl_crystal_size_mid 0.1
_exptl_crystal_size_min 0.095
_refine_diff_density_max 0.791
_refine_diff_density_min -0.795
_refine_diff_density_rms 0.090
_refine_ls_extinction_coef 0.00070(13)
_refine_ls_extinction_expression Fc^*^=kFc[1+0.001xFc^2^\l^3^/sin(2\q)]^-1/4^
_refine_ls_extinction_method 'SHELXL-2018/3 (Sheldrick 2018)'
_refine_ls_goodness_of_fit_ref 1.072
_refine_ls_hydrogen_treatment refall
_refine_ls_matrix_type full
_refine_ls_number_parameters 53
_refine_ls_number_reflns 999
_refine_ls_number_restraints 3
_refine_ls_restrained_S_all 1.071
_refine_ls_R_factor_all 0.0601
_refine_ls_R_factor_gt 0.0457
_refine_ls_shift/su_max 0.000
_refine_ls_shift/su_mean 0.000
_refine_ls_structure_factor_coef Fsqd
_refine_ls_weighting_details 'w=1/[\s^2^(Fo^2^)+(0.1024P)^2^] where P=(Fo^2^+2Fc^2^)/3'
_refine_ls_weighting_scheme calc
_refine_ls_wR_factor_gt 0.1342
_refine_ls_wR_factor_ref 0.1428
_reflns_Friedel_coverage 0.000
_reflns_number_gt 795
_reflns_number_total 999
_reflns_threshold_expression 'I > 2\s(I)'
_cod_data_source_file d2cc03016k1.cif
_cod_data_source_block mo_vk262_cs_0m_a_sq
_cod_original_cell_volume 16377.0(10)
_cod_database_code 7130403
_shelx_shelxl_version_number 2018/3
_shelx_space_group_comment
;
The symmetry employed for this shelxl refinement is uniquely defined
by the following loop, which should always be used as a source of
symmetry information in preference to the above space-group names.
They are only intended as comments.
;

loop_
_space_group_symop_operation_xyz
'x, y, z'
'-x, -y, z'
'-x, y, -z'
'x, -y, -z'
'z, x, y'
'z, -x, -y'
'-z, -x, y'
'-z, x, -y'
'y, z, x'
'-y, z, -x'
'y, -z, -x'
'-y, -z, x'
'y, x, -z'
'-y, -x, -z'
'y, -x, z'
'-y, x, z'
'x, z, -y'
'-x, z, y'
'-x, -z, -y'
'x, -z, y'
'z, y, -x'
'z, -y, x'
'-z, y, x'
'-z, -y, -x'
'x, y+1/2, z+1/2'
'-x, -y+1/2, z+1/2'
'-x, y+1/2, -z+1/2'
'x, -y+1/2, -z+1/2'
'z, x+1/2, y+1/2'
'z, -x+1/2, -y+1/2'
'-z, -x+1/2, y+1/2'
'-z, x+1/2, -y+1/2'
'y, z+1/2, x+1/2'
'-y, z+1/2, -x+1/2'
'y, -z+1/2, -x+1/2'
'-y, -z+1/2, x+1/2'
'y, x+1/2, -z+1/2'
'-y, -x+1/2, -z+1/2'
'y, -x+1/2, z+1/2'
'-y, x+1/2, z+1/2'
'x, z+1/2, -y+1/2'
'-x, z+1/2, y+1/2'
'-x, -z+1/2, -y+1/2'
'x, -z+1/2, y+1/2'
'z, y+1/2, -x+1/2'
'z, -y+1/2, x+1/2'
'-z, y+1/2, x+1/2'
'-z, -y+1/2, -x+1/2'
'x+1/2, y, z+1/2'
'-x+1/2, -y, z+1/2'
'-x+1/2, y, -z+1/2'
'x+1/2, -y, -z+1/2'
'z+1/2, x, y+1/2'
'z+1/2, -x, -y+1/2'
'-z+1/2, -x, y+1/2'
'-z+1/2, x, -y+1/2'
'y+1/2, z, x+1/2'
'-y+1/2, z, -x+1/2'
'y+1/2, -z, -x+1/2'
'-y+1/2, -z, x+1/2'
'y+1/2, x, -z+1/2'
'-y+1/2, -x, -z+1/2'
'y+1/2, -x, z+1/2'
'-y+1/2, x, z+1/2'
'x+1/2, z, -y+1/2'
'-x+1/2, z, y+1/2'
'-x+1/2, -z, -y+1/2'
'x+1/2, -z, y+1/2'
'z+1/2, y, -x+1/2'
'z+1/2, -y, x+1/2'
'-z+1/2, y, x+1/2'
'-z+1/2, -y, -x+1/2'
'x+1/2, y+1/2, z'
'-x+1/2, -y+1/2, z'
'-x+1/2, y+1/2, -z'
'x+1/2, -y+1/2, -z'
'z+1/2, x+1/2, y'
'z+1/2, -x+1/2, -y'
'-z+1/2, -x+1/2, y'
'-z+1/2, x+1/2, -y'
'y+1/2, z+1/2, x'
'-y+1/2, z+1/2, -x'
'y+1/2, -z+1/2, -x'
'-y+1/2, -z+1/2, x'
'y+1/2, x+1/2, -z'
'-y+1/2, -x+1/2, -z'
'y+1/2, -x+1/2, z'
'-y+1/2, x+1/2, z'
'x+1/2, z+1/2, -y'
'-x+1/2, z+1/2, y'
'-x+1/2, -z+1/2, -y'
'x+1/2, -z+1/2, y'
'z+1/2, y+1/2, -x'
'z+1/2, -y+1/2, x'
'-z+1/2, y+1/2, x'
'-z+1/2, -y+1/2, -x'
'-x, -y, -z'
'x, y, -z'
'x, -y, z'
'-x, y, z'
'-z, -x, -y'
'-z, x, y'
'z, x, -y'
'z, -x, y'
'-y, -z, -x'
'y, -z, x'
'-y, z, x'
'y, z, -x'
'-y, -x, z'
'y, x, z'
'-y, x, -z'
'y, -x, -z'
'-x, -z, y'
'x, -z, -y'
'x, z, y'
'-x, z, -y'
'-z, -y, x'
'-z, y, -x'
'z, -y, -x'
'z, y, x'
'-x, -y+1/2, -z+1/2'
'x, y+1/2, -z+1/2'
'x, -y+1/2, z+1/2'
'-x, y+1/2, z+1/2'
'-z, -x+1/2, -y+1/2'
'-z, x+1/2, y+1/2'
'z, x+1/2, -y+1/2'
'z, -x+1/2, y+1/2'
'-y, -z+1/2, -x+1/2'
'y, -z+1/2, x+1/2'
'-y, z+1/2, x+1/2'
'y, z+1/2, -x+1/2'
'-y, -x+1/2, z+1/2'
'y, x+1/2, z+1/2'
'-y, x+1/2, -z+1/2'
'y, -x+1/2, -z+1/2'
'-x, -z+1/2, y+1/2'
'x, -z+1/2, -y+1/2'
'x, z+1/2, y+1/2'
'-x, z+1/2, -y+1/2'
'-z, -y+1/2, x+1/2'
'-z, y+1/2, -x+1/2'
'z, -y+1/2, -x+1/2'
'z, y+1/2, x+1/2'
'-x+1/2, -y, -z+1/2'
'x+1/2, y, -z+1/2'
'x+1/2, -y, z+1/2'
'-x+1/2, y, z+1/2'
'-z+1/2, -x, -y+1/2'
'-z+1/2, x, y+1/2'
'z+1/2, x, -y+1/2'
'z+1/2, -x, y+1/2'
'-y+1/2, -z, -x+1/2'
'y+1/2, -z, x+1/2'
'-y+1/2, z, x+1/2'
'y+1/2, z, -x+1/2'
'-y+1/2, -x, z+1/2'
'y+1/2, x, z+1/2'
'-y+1/2, x, -z+1/2'
'y+1/2, -x, -z+1/2'
'-x+1/2, -z, y+1/2'
'x+1/2, -z, -y+1/2'
'x+1/2, z, y+1/2'
'-x+1/2, z, -y+1/2'
'-z+1/2, -y, x+1/2'
'-z+1/2, y, -x+1/2'
'z+1/2, -y, -x+1/2'
'z+1/2, y, x+1/2'
'-x+1/2, -y+1/2, -z'
'x+1/2, y+1/2, -z'
'x+1/2, -y+1/2, z'
'-x+1/2, y+1/2, z'
'-z+1/2, -x+1/2, -y'
'-z+1/2, x+1/2, y'
'z+1/2, x+1/2, -y'
'z+1/2, -x+1/2, y'
'-y+1/2, -z+1/2, -x'
'y+1/2, -z+1/2, x'
'-y+1/2, z+1/2, x'
'y+1/2, z+1/2, -x'
'-y+1/2, -x+1/2, z'
'y+1/2, x+1/2, z'
'-y+1/2, x+1/2, -z'
'y+1/2, -x+1/2, -z'
'-x+1/2, -z+1/2, y'
'x+1/2, -z+1/2, -y'
'x+1/2, z+1/2, y'
'-x+1/2, z+1/2, -y'
'-z+1/2, -y+1/2, x'
'-z+1/2, y+1/2, -x'
'z+1/2, -y+1/2, -x'
'z+1/2, y+1/2, x'

loop_
_atom_site_label
_atom_site_type_symbol
_atom_site_fract_x
_atom_site_fract_y
_atom_site_fract_z
_atom_site_U_iso_or_equiv
_atom_site_adp_type
_atom_site_occupancy
_atom_site_site_symmetry_order
_atom_site_calc_flag
_atom_site_refinement_flags_posn
_atom_site_refinement_flags_adp
_atom_site_refinement_flags_occupancy
_atom_site_disorder_assembly
_atom_site_disorder_group
Ni1 Ni 0.44132(2) 0.55868(2) 0.55868(2) 0.0120(3) Uani 1 6 d S T P . .
H1 H 0.3881(8) 0.500000 0.500000 0.26(13) Uiso 1 8 d DS . P . .
O1 O 0.42061(15) 0.500000 0.500000 0.0115(8) Uani 1 8 d DS T P . .
Cs1 Cs 0.4512(2) 0.7266(3) 0.5488(2) 0.114(4) Uani 0.073(2) 2 d S T P . .
N1 N 0.47333(10) 0.61010(6) 0.61010(6) 0.0192(6) Uani 1 2 d S T P . .
C1 C 0.45720(14) 0.64566(9) 0.64566(9) 0.0295(8) Uani 1 2 d DS T P . .
C2 C 0.500000 0.66974(12) 0.66974(12) 0.0283(10) Uani 1 4 d S T P . .
H2 H 0.4223(10) 0.6546(14) 0.6546(14) 0.069(15) Uiso 1 2 d DS . P . .
C3 C 0.500000 0.71066(12) 0.71066(12) 0.0345(12) Uani 1 4 d S T P . .
C4 C 0.5434(2) 0.7190(2) 0.7428(2) 0.050(2) Uani 0.5 1 d D . P A -1
H4 H 0.5750(12) 0.7015(18) 0.739(2) 0.037(15) Uiso 0.5 1 d D . P B -1

loop_
_atom_site_aniso_label
_atom_site_aniso_U_11
_atom_site_aniso_U_22
_atom_site_aniso_U_33
_atom_site_aniso_U_23
_atom_site_aniso_U_13
_atom_site_aniso_U_12
Ni1 0.0120(3) 0.0120(3) 0.0120(3) -0.00088(12) 0.00088(12) 0.00088(12)
O1 0.0123(19) 0.0111(11) 0.0111(11) 0.000 0.000 0.000
Cs1 0.114(5) 0.114(6) 0.114(5) 0.031(3) 0.016(4) -0.031(3)
N1 0.0183(13) 0.0196(8) 0.0196(8) -0.0074(10) 0.0009(7) 0.0009(7)
C1 0.0248(17) 0.0318(12) 0.0318(12) -0.0194(15) 0.0026(9) 0.0026(9)
C2 0.027(2) 0.0289(15) 0.0289(15) -0.016(2) 0.000 0.000
C3 0.033(3) 0.0354(18) 0.0354(18) -0.022(2) 0.000 0.000
C4 0.036(3) 0.056(4) 0.058(4) -0.040(4) -0.014(2) 0.019(2)

loop_
_atom_type_symbol
_atom_type_description
_atom_type_scat_dispersion_real
_atom_type_scat_dispersion_imag
_atom_type_scat_source
C C 0.0033 0.0016 'International Tables Vol C Tables 4.2.6.8 and 6.1.1.4'
H H 0.0000 0.0000 'International Tables Vol C Tables 4.2.6.8 and 6.1.1.4'
Cs Cs -0.3680 2.1192 'International Tables Vol C Tables 4.2.6.8 and 6.1.1.4'
N N 0.0061 0.0033 'International Tables Vol C Tables 4.2.6.8 and 6.1.1.4'
Ni Ni 0.3393 1.1124 'International Tables Vol C Tables 4.2.6.8 and 6.1.1.4'
O O 0.0106 0.0060 'International Tables Vol C Tables 4.2.6.8 and 6.1.1.4'

loop_
_geom_angle_atom_site_label_1
_geom_angle_atom_site_label_2
_geom_angle_atom_site_label_3
_geom_angle
_geom_angle_site_symmetry_1
_geom_angle_site_symmetry_3
_geom_angle_publ_flag
N1 Ni1 N1 95.90(10) . 10_656 ?
N1 Ni1 N1 95.90(10) . 7_665 ?
N1 Ni1 N1 95.90(10) 10_656 7_665 ?
N1 Ni1 O1 90.62(9) . 105_666 ?
N1 Ni1 O1 170.24(12) 10_656 105_666 ?
N1 Ni1 O1 90.63(9) 7_665 105_666 ?
N1 Ni1 O1 90.62(9) . 101_666 ?
N1 Ni1 O1 90.63(9) 10_656 101_666 ?
N1 Ni1 O1 170.24(12) 7_665 101_666 ?
O1 Ni1 O1 82.03(15) 105_666 101_666 ?
N1 Ni1 O1 170.24(12) . . ?
N1 Ni1 O1 90.63(9) 10_656 . ?
N1 Ni1 O1 90.63(9) 7_665 . ?
O1 Ni1 O1 82.03(15) 105_666 . ?
O1 Ni1 O1 82.03(15) 101_666 . ?
N1 Ni1 Ni1 66.23(7) . 100_655 ?
N1 Ni1 Ni1 130.33(3) 10_656 100_655 ?
N1 Ni1 Ni1 130.33(3) 7_665 100_655 ?
O1 Ni1 Ni1 46.68(2) 105_666 100_655 ?
O1 Ni1 Ni1 46.68(2) 101_666 100_655 ?
O1 Ni1 Ni1 104.01(10) . 100_655 ?
N1 Ni1 Ni1 130.33(3) . 99_565 ?
N1 Ni1 Ni1 130.33(3) 10_656 99_565 ?
N1 Ni1 Ni1 66.24(7) 7_665 99_565 ?
O1 Ni1 Ni1 46.68(2) 105_666 99_565 ?
O1 Ni1 Ni1 104.01(10) 101_666 99_565 ?
O1 Ni1 Ni1 46.68(2) . 99_565 ?
Ni1 Ni1 Ni1 90.0 100_655 99_565 ?
N1 Ni1 Ni1 130.33(3) . 98_556 ?
N1 Ni1 Ni1 66.24(7) 10_656 98_556 ?
N1 Ni1 Ni1 130.33(3) 7_665 98_556 ?
O1 Ni1 Ni1 104.01(10) 105_666 98_556 ?
O1 Ni1 Ni1 46.68(2) 101_666 98_556 ?
O1 Ni1 Ni1 46.68(2) . 98_556 ?
Ni1 Ni1 Ni1 90.0 100_655 98_556 ?
Ni1 Ni1 Ni1 90.0 99_565 98_556 ?
N1 Ni1 Cs1 50.90(4) . . ?
N1 Ni1 Cs1 50.90(4) 10_656 . ?
N1 Ni1 Cs1 118.50(13) 7_665 . ?
O1 Ni1 Cs1 131.13(5) 105_666 . ?
O1 Ni1 Cs1 71.25(14) 101_666 . ?
O1 Ni1 Cs1 131.13(5) . . ?
Ni1 Ni1 Cs1 86.65(8) 100_655 . ?
Ni1 Ni1 Cs1 175.26(11) 99_565 . ?
Ni1 Ni1 Cs1 86.65(8) 98_556 . ?
N1 Ni1 Cs1 118.51(13) . 10_656 ?
N1 Ni1 Cs1 50.90(4) 10_656 10_656 ?
N1 Ni1 Cs1 50.90(4) 7_665 10_656 ?
O1 Ni1 Cs1 131.13(5) 105_666 10_656 ?
O1 Ni1 Cs1 131.13(5) 101_666 10_656 ?
O1 Ni1 Cs1 71.25(15) . 10_656 ?
Ni1 Ni1 Cs1 175.26(11) 100_655 10_656 ?
Ni1 Ni1 Cs1 86.65(8) 99_565 10_656 ?
Ni1 Ni1 Cs1 86.65(8) 98_556 10_656 ?
Cs1 Ni1 Cs1 96.49(14) . 10_656 ?
N1 Ni1 Cs1 50.90(4) . 7_665 ?
N1 Ni1 Cs1 118.50(13) 10_656 7_665 ?
N1 Ni1 Cs1 50.90(4) 7_665 7_665 ?
O1 Ni1 Cs1 71.25(14) 105_666 7_665 ?
O1 Ni1 Cs1 131.13(5) 101_666 7_665 ?
O1 Ni1 Cs1 131.13(5) . 7_665 ?
Ni1 Ni1 Cs1 86.65(8) 100_655 7_665 ?
Ni1 Ni1 Cs1 86.65(8) 99_565 7_665 ?
Ni1 Ni1 Cs1 175.26(11) 98_556 7_665 ?
Cs1 Ni1 Cs1 96.49(14) . 7_665 ?
Cs1 Ni1 Cs1 96.49(14) 10_656 7_665 ?
Ni1 O1 Ni1 152.0(2) . 4_566 ?
Ni1 O1 Ni1 86.64(5) . 98_556 ?
Ni1 O1 Ni1 86.64(5) 4_566 98_556 ?
Ni1 O1 Ni1 86.64(5) . 99_565 ?
Ni1 O1 Ni1 86.64(5) 4_566 99_565 ?
Ni1 O1 Ni1 152.0(2) 98_556 99_565 ?
Ni1 O1 H1 104.01(10) . . ?
Ni1 O1 H1 104.01(10) 4_566 . ?
Ni1 O1 H1 104.01(10) 98_556 . ?
Ni1 O1 H1 104.01(10) 99_565 . ?
Cs1 Cs1 Cs1 90.001(2) 100_655 98_556 ?
Cs1 Cs1 C1 140.04(17) 100_655 10_656 ?
Cs1 Cs1 C1 87.26(12) 98_556 10_656 ?
Cs1 Cs1 C1 87.26(12) 100_655 . ?
Cs1 Cs1 C1 140.04(17) 98_556 . ?
C1 Cs1 C1 70.30(19) 10_656 . ?
Cs1 Cs1 N1 117.33(13) 100_655 10_656 ?
Cs1 Cs1 N1 80.44(10) 98_556 10_656 ?
C1 Cs1 N1 23.25(8) 10_656 10_656 ?
C1 Cs1 N1 65.81(16) . 10_656 ?
Cs1 Cs1 N1 80.44(10) 100_655 . ?
Cs1 Cs1 N1 117.33(14) 98_556 . ?
C1 Cs1 N1 65.81(16) 10_656 . ?
C1 Cs1 N1 23.25(8) . . ?
N1 Cs1 N1 52.47(14) 10_656 . ?
Cs1 Cs1 Cs1 45.001(1) 100_655 3_656 ?
Cs1 Cs1 Cs1 45.001(2) 98_556 3_656 ?
C1 Cs1 Cs1 120.54(17) 10_656 3_656 ?
C1 Cs1 Cs1 120.55(17) . 3_656 ?
N1 Cs1 Cs1 101.96(15) 10_656 3_656 ?
N1 Cs1 Cs1 101.96(15) . 3_656 ?
Cs1 Cs1 C2 69.92(10) 100_655 . ?
Cs1 Cs1 C2 148.21(16) 98_556 . ?
C1 Cs1 C2 92.74(17) 10_656 . ?
C1 Cs1 C2 22.51(7) . . ?
N1 Cs1 C2 87.13(17) 10_656 . ?
N1 Cs1 C2 37.26(9) . . ?
Cs1 Cs1 C2 110.99(13) 3_656 . ?
Cs1 Cs1 C2 148.21(16) 100_655 10_656 ?
Cs1 Cs1 C2 69.92(10) 98_556 10_656 ?
C1 Cs1 C2 22.51(7) 10_656 10_656 ?
C1 Cs1 C2 92.74(17) . 10_656 ?
N1 Cs1 C2 37.26(9) 10_656 10_656 ?
N1 Cs1 C2 87.14(17) . 10_656 ?
Cs1 Cs1 C2 110.99(13) 3_656 10_656 ?
C2 Cs1 C2 115.09(18) . 10_656 ?
Cs1 Cs1 Ni1 93.35(7) 100_655 . ?
Cs1 Cs1 Ni1 93.35(8) 98_556 . ?
C1 Cs1 Ni1 47.13(12) 10_656 . ?
C1 Cs1 Ni1 47.13(12) . . ?
N1 Cs1 Ni1 27.52(8) 10_656 . ?
N1 Cs1 Ni1 27.51(8) . . ?
Cs1 Cs1 Ni1 94.74(11) 3_656 . ?
C2 Cs1 Ni1 64.67(13) . . ?
C2 Cs1 Ni1 64.67(13) 10_656 . ?
Cs1 Cs1 H2 102.7(5) 100_655 . ?
Cs1 Cs1 H2 143.7(9) 98_556 . ?
C1 Cs1 H2 61.2(8) 10_656 . ?
C1 Cs1 H2 16.4(3) . . ?
N1 Cs1 H2 63.5(9) 10_656 . ?
N1 Cs1 H2 35.6(5) . . ?
Cs1 Cs1 H2 136.5(4) 3_656 . ?
C2 Cs1 H2 34.0(6) . . ?
C2 Cs1 H2 82.6(8) 10_656 . ?
Ni1 Cs1 H2 52.6(8) . . ?
C1 N1 N1 107.78(19) . 100_655 ?
C1 N1 Ni1 138.5(2) . . ?
N1 N1 Ni1 113.77(7) 100_655 . ?
C1 N1 Cs1 70.77(14) . . ?
N1 N1 Cs1 99.56(10) 100_655 . ?
Ni1 N1 Cs1 101.58(10) . . ?
C1 N1 Cs1 70.77(14) . 7_665 ?
N1 N1 Cs1 99.56(10) 100_655 7_665 ?
Ni1 N1 Cs1 101.59(10) . 7_665 ?
Cs1 N1 Cs1 140.7(3) . 7_665 ?
N1 C1 C2 110.7(3) . . ?
N1 C1 Cs1 85.97(18) . . ?
C2 C1 Cs1 95.33(10) . . ?
N1 C1 Cs1 85.97(18) . 7_665 ?
C2 C1 Cs1 95.33(10) . 7_665 ?
Cs1 C1 Cs1 168.4(2) . 7_665 ?
N1 C1 H2 128(3) . . ?
C2 C1 H2 122(3) . . ?
Cs1 C1 H2 89.2(4) . . ?
Cs1 C1 H2 89.2(4) 7_665 . ?
C1 C2 C1 103.0(4) . 100_655 ?
C1 C2 C3 128.5(2) . . ?
C1 C2 C3 128.5(2) 100_655 . ?
C1 C2 Cs1 62.16(10) . . ?
C1 C2 Cs1 94.04(19) 100_655 . ?
C3 C2 Cs1 108.57(16) . . ?
C1 C2 Cs1 62.16(10) . 7_665 ?
C1 C2 Cs1 94.04(19) 100_655 7_665 ?
C3 C2 Cs1 108.57(16) . 7_665 ?
Cs1 C2 Cs1 124.2(2) . 7_665 ?
C1 C2 Cs1 94.04(19) . 100_655 ?
C1 C2 Cs1 62.16(10) 100_655 100_655 ?
C3 C2 Cs1 108.57(16) . 100_655 ?
Cs1 C2 Cs1 40.2(2) . 100_655 ?
Cs1 C2 Cs1 142.9(3) 7_665 100_655 ?
C1 C2 Cs1 94.04(19) . 104_565 ?
C1 C2 Cs1 62.16(10) 100_655 104_565 ?
C3 C2 Cs1 108.57(16) . 104_565 ?
Cs1 C2 Cs1 142.9(3) . 104_565 ?
Cs1 C2 Cs1 40.2(2) 7_665 104_565 ?
Cs1 C2 Cs1 124.2(2) 100_655 104_565 ?
C4 C3 C2 121.6(3) . . ?
C3 C4 H4 123(3) . . ?

loop_
_geom_bond_atom_site_label_1
_geom_bond_atom_site_label_2
_geom_bond_distance
_geom_bond_site_symmetry_2
_geom_bond_publ_flag
Ni1 N1 2.017(2) . ?
Ni1 N1 2.018(2) 10_656 ?
Ni1 N1 2.018(2) 7_665 ?
Ni1 O1 2.1721(10) 105_666 ?
Ni1 O1 2.1721(10) 101_666 ?
Ni1 O1 2.1722(10) . ?
Ni1 Ni1 2.9806(7) 100_655 ?
Ni1 Ni1 2.9806(7) 99_565 ?
Ni1 Ni1 2.9806(7) 98_556 ?
Ni1 Cs1 4.278(8) . ?
Ni1 Cs1 4.278(8) 10_656 ?
Ni1 Cs1 4.278(8) 7_665 ?
O1 H1 0.83(2) . ?
Cs1 Cs1 2.480(11) 100_655 ?
Cs1 Cs1 2.480(11) 98_556 ?
Cs1 C1 3.208(5) 10_656 ?
Cs1 C1 3.208(5) . ?
Cs1 N1 3.389(7) 10_656 ?
Cs1 N1 3.389(7) . ?
Cs1 Cs1 3.508(15) 3_656 ?
Cs1 C2 3.612(4) . ?
Cs1 C2 3.612(4) 10_656 ?
Cs1 H2 3.331(9) . ?
N1 C1 1.341(4) . ?
N1 N1 1.355(5) 100_655 ?
C1 C2 1.389(4) . ?
C1 H2 0.943(19) . ?
C2 C3 1.470(6) . ?
C3 C4 1.386(6) . ?
C4 H4 0.925(19) . ?
